data_4504488
loop_
_publ_author_name
'Ca\~nadillas-Delgado, Laura'
'Fabelo, \'Oscar'
'Ru\'iz-P\'erez, Catalina'
'Delgado, Fernando S.'
'Julve, Miguel'
'Hern\'andez-Molina, Mar\'ia'
'Laz, M. Milagros'
'Lorenzo-Luis, Pablo'

_publ_section_title
;
 Zeolite-like Nanoporous Gadolinium Complexes Incorporating Alkaline
 Cations
;
_journal_issue 1
_journal_name_full 'Crystal Growth &amp; Design'
_journal_page_first 87
_journal_paper_doi 10.1021/cg050170t
_journal_volume 6
_journal_year 2006
_chemical_formula_sum 'C10 H16 Gd K O15'
_chemical_formula_weight 572.58
_chemical_name_systematic
;
 ?
;
_space_group_IT_number 2
_symmetry_cell_setting triclinic
_symmetry_Int_Tables_number 2
_symmetry_space_group_name_Hall '-P 1'
_symmetry_space_group_name_H-M 'P -1'
_atom_sites_solution_hydrogens geom
_atom_sites_solution_primary direct
_atom_sites_solution_secondary difmap
_audit_creation_method SHELXL-97
_cell_angle_alpha 79.61(3)
_cell_angle_beta 87.52(3)
_cell_angle_gamma 83.21(3)
_cell_formula_units_Z 2
_cell_length_a 7.1190(10)
_cell_length_b 8.783(2)
_cell_length_c 15.067(3)
_cell_measurement_temperature 293(2)
_cell_volume 919.9(3)
_diffrn_ambient_temperature 293(2)
_diffrn_detector 'CCD plate'
_diffrn_detector_area_resol_mean 9
_diffrn_measured_fraction_theta_full 0.978
_diffrn_measured_fraction_theta_max 0.978
_diffrn_measurement_device '95mm CCD camera on \k-goniostat'
_diffrn_measurement_device_type KappaCCD
_diffrn_measurement_method 'CCD rotation images, thick slices'
_diffrn_radiation_monochromator 'horizonally mounted graphite crystal'
_diffrn_radiation_probe x-ray
_diffrn_radiation_source 'fine-focus sealed tube'
_diffrn_radiation_type MoK\a
_diffrn_radiation_wavelength 0.71069
_diffrn_reflns_av_R_equivalents 0.0339
_diffrn_reflns_av_sigmaI/netI 0.0460
_diffrn_reflns_limit_h_max 9
_diffrn_reflns_limit_h_min -8
_diffrn_reflns_limit_k_max 11
_diffrn_reflns_limit_k_min -11
_diffrn_reflns_limit_l_max 19
_diffrn_reflns_limit_l_min -19
_diffrn_reflns_number 9097
_diffrn_reflns_theta_full 27.49
_diffrn_reflns_theta_max 27.49
_diffrn_reflns_theta_min 6.45
_diffrn_source 'Enraf Nonius FR590'
_exptl_absorpt_coefficient_mu 3.905
_exptl_absorpt_correction_type sadabs
_exptl_crystal_colour colorless
_exptl_crystal_density_diffrn 2.067
_exptl_crystal_density_method 'not measured'
_exptl_crystal_description sheet
_exptl_crystal_F_000 558
_refine_diff_density_max 1.047
_refine_diff_density_min -0.772
_refine_diff_density_rms 0.126
_refine_ls_extinction_method none
_refine_ls_goodness_of_fit_ref 1.044
_refine_ls_hydrogen_treatment mixed
_refine_ls_matrix_type full
_refine_ls_number_parameters 244
_refine_ls_number_reflns 4144
_refine_ls_number_restraints 0
_refine_ls_restrained_S_all 1.044
_refine_ls_R_factor_all 0.0320
_refine_ls_R_factor_gt 0.0265
_refine_ls_shift/su_max 0.001
_refine_ls_shift/su_mean 0.000
_refine_ls_structure_factor_coef Fsqd
_refine_ls_weighting_details 'calc w=1/[\s^2^(Fo^2^)+(0.0228P)^2^+1.7081P] where P=(Fo^2^+2Fc^2^)/3'
_refine_ls_weighting_scheme calc
_refine_ls_wR_factor_gt 0.0649
_refine_ls_wR_factor_ref 0.0665
_reflns_number_gt 3765
_reflns_number_total 4144
_reflns_threshold_expression >2sigma(I)
_cod_data_source_file cg050170tsi20050421_051806.cif
_cod_data_source_block COMPOUND_2
_cod_database_code 4504488

loop_
_symmetry_equiv_pos_as_xyz
'x, y, z'
'-x, -y, -z'

loop_
_atom_site_label
_atom_site_type_symbol
_atom_site_fract_x
_atom_site_fract_y
_atom_site_fract_z
_atom_site_U_iso_or_equiv
_atom_site_adp_type
_atom_site_occupancy
_atom_site_symmetry_multiplicity
_atom_site_calc_flag
_atom_site_refinement_flags
Gd1 Gd 0.47604(2) 0.60982(2) 0.774906(10) 0.01265(6) Uani 1 1 d .
K1 K 1.01373(12) 0.55182(12) 1.12751(6) 0.0277(2) Uani 1 1 d .
C1 C 0.8064(5) 0.5055(5) 0.5081(2) 0.0237(9) Uani 1 1 d .
H1 H 0.6754 0.5088 0.5139 0.028 Uiso 1 1 calc R
C2 C 0.9079(5) 0.5337(5) 0.5785(2) 0.0199(8) Uani 1 1 d .
C3 C 1.1044(5) 0.5276(5) 0.5709(2) 0.0202(8) Uani 1 1 d .
C4 C 0.7922(5) 0.5708(5) 0.6600(2) 0.0193(8) Uani 1 1 d .
C5 C 1.2220(5) 0.5586(5) 0.6446(2) 0.0193(8) Uani 1 1 d .
C12 C 0.5120(5) 0.8507(4) 1.0532(2) 0.0144(7) Uani 1 1 d .
C14 C 0.7014(5) 0.7379(4) 0.9297(2) 0.0168(7) Uani 1 1 d .
C13 C 0.5897(5) 0.8727(4) 0.9649(2) 0.0161(7) Uani 1 1 d .
C11 C 0.4238(5) 0.9791(4) 1.0873(2) 0.0180(7) Uani 1 1 d .
H11 H 0.3734 0.9654 1.1458 0.022 Uiso 1 1 calc R
C15 C 0.5123(5) 0.6920(4) 1.1090(2) 0.0164(7) Uani 1 1 d .
O1 O 0.7123(4) 0.7064(3) 0.65772(17) 0.0236(6) Uani 1 1 d .
O2 O 0.7609(4) 0.4622(3) 0.72380(17) 0.0218(6) Uani 1 1 d .
O3 O 1.1459(4) 0.5918(3) 0.71631(16) 0.0212(6) Uani 1 1 d .
O4 O 1.3980(4) 0.5528(4) 0.63079(19) 0.0345(8) Uani 1 1 d .
O11 O 0.6800(4) 0.7299(3) 0.84773(16) 0.0195(6) Uani 1 1 d .
O12 O 0.8068(4) 0.6456(4) 0.98224(18) 0.0289(7) Uani 1 1 d .
O13 O 0.4156(4) 0.5956(3) 1.08583(17) 0.0207(6) Uani 1 1 d .
O14 O 0.6062(4) 0.6574(3) 1.18104(18) 0.0251(6) Uani 1 1 d .
O1W O 0.3296(5) 0.8650(4) 0.7225(2) 0.0388(8) Uani 1 1 d .
O2W O 0.2692(4) 0.6562(3) 0.90260(17) 0.0235(6) Uani 1 1 d .
O3W O 1.0089(17) 0.8204(9) 1.2303(6) 0.182(5) Uani 1 1 d .
O4W O 0.0870(7) 0.9457(7) 0.9183(4) 0.0860(16) Uani 1 1 d .
O5W O -0.0506(10) 0.9334(8) 0.6882(9) 0.177(5) Uani 1 1 d .
O6W O 0.481(2) 0.8498(10) 0.4919(4) 0.200(6) Uani 1 1 d .
O7W O 0.435(2) 1.1496(7) 0.6829(4) 0.222(7) Uani 1 1 d .

loop_
_atom_site_aniso_label
_atom_site_aniso_U_11
_atom_site_aniso_U_22
_atom_site_aniso_U_33
_atom_site_aniso_U_23
_atom_site_aniso_U_13
_atom_site_aniso_U_12
Gd1 0.01292(9) 0.01652(10) 0.00919(9) -0.00434(6) -0.00052(6) -0.00123(6)
K1 0.0219(4) 0.0422(6) 0.0187(4) -0.0057(4) -0.0026(3) -0.0014(4)
C1 0.0110(16) 0.045(3) 0.0175(18) -0.0121(18) -0.0005(14) -0.0040(17)
C2 0.0148(17) 0.034(2) 0.0120(16) -0.0089(16) 0.0015(13) -0.0016(16)
C3 0.0143(17) 0.037(2) 0.0121(16) -0.0097(16) -0.0016(13) -0.0048(16)
C4 0.0100(16) 0.040(2) 0.0119(16) -0.0121(16) -0.0021(13) -0.0045(16)
C5 0.0144(17) 0.033(2) 0.0123(16) -0.0076(15) -0.0021(13) -0.0035(15)
C12 0.0171(17) 0.0141(17) 0.0133(16) -0.0044(13) -0.0012(13) -0.0031(14)
C14 0.0182(17) 0.0158(18) 0.0184(17) -0.0053(14) -0.0008(14) -0.0055(14)
C13 0.0180(17) 0.0170(18) 0.0153(16) -0.0076(14) -0.0027(13) -0.0022(14)
C11 0.0223(18) 0.0193(19) 0.0132(16) -0.0058(14) 0.0026(14) -0.0024(15)
C15 0.0203(18) 0.0166(18) 0.0133(16) -0.0046(14) 0.0021(13) -0.0035(14)
O1 0.0245(14) 0.0284(16) 0.0188(13) -0.0082(12) 0.0053(11) -0.0025(12)
O2 0.0178(13) 0.0320(16) 0.0159(12) -0.0075(12) 0.0022(10) -0.0003(11)
O3 0.0176(13) 0.0364(16) 0.0119(12) -0.0102(11) 0.0003(10) -0.0039(12)
O4 0.0130(13) 0.074(2) 0.0218(14) -0.0222(16) -0.0003(11) -0.0073(14)
O11 0.0240(14) 0.0220(14) 0.0151(12) -0.0091(11) 0.0007(10) -0.0047(11)
O12 0.0362(17) 0.0276(16) 0.0214(14) -0.0075(12) -0.0085(12) 0.0102(13)
O13 0.0257(14) 0.0178(13) 0.0201(13) -0.0030(11) -0.0033(11) -0.0082(11)
O14 0.0349(16) 0.0221(15) 0.0189(13) -0.0005(11) -0.0093(12) -0.0071(12)
O1W 0.0424(19) 0.0254(17) 0.0434(19) 0.0004(15) -0.0067(15) 0.0089(15)
O2W 0.0262(15) 0.0276(15) 0.0168(13) -0.0072(11) 0.0043(11) -0.0007(12)
O3W 0.274(12) 0.071(5) 0.169(8) 0.005(5) 0.081(8) 0.040(6)
O4W 0.065(3) 0.095(4) 0.102(4) -0.045(3) 0.004(3) 0.014(3)
O5W 0.071(4) 0.069(4) 0.395(14) -0.039(6) -0.062(6) -0.005(3)
O6W 0.402(17) 0.113(6) 0.057(4) 0.017(4) -0.014(6) 0.039(8)
O7W 0.58(2) 0.058(4) 0.051(3) -0.008(3) 0.000(6) -0.125(7)

loop_
_atom_type_symbol
_atom_type_description
_atom_type_scat_dispersion_real
_atom_type_scat_dispersion_imag
_atom_type_scat_source
C C 0.0033 0.0016 'International Tables Vol C Tables 4.2.6.8 and 6.1.1.4'
H H 0.0000 0.0000 'International Tables Vol C Tables 4.2.6.8 and 6.1.1.4'
O O 0.0106 0.0060 'International Tables Vol C Tables 4.2.6.8 and 6.1.1.4'
K K 0.2009 0.2494 'International Tables Vol C Tables 4.2.6.8 and 6.1.1.4'
Gd Gd -0.1653 3.9035 'International Tables Vol C Tables 4.2.6.8 and 6.1.1.4'

loop_
_geom_angle_atom_site_label_1
_geom_angle_atom_site_label_2
_geom_angle_atom_site_label_3
_geom_angle
_geom_angle_site_symmetry_1
_geom_angle_site_symmetry_3
O11 Gd1 O1W 85.45(11) . .
O11 Gd1 O4 144.53(10) . 1_455
O1W Gd1 O4 86.05(12) . 1_455
O11 Gd1 O2W 81.97(9) . .
O1W Gd1 O2W 78.27(11) . .
O4 Gd1 O2W 129.52(9) 1_455 .
O11 Gd1 O2 85.87(9) . .
O1W Gd1 O2 131.95(11) . .
O4 Gd1 O2 74.65(10) 1_455 .
O2W Gd1 O2 146.34(9) . .
O11 Gd1 O14 126.81(9) . 2_667
O1W Gd1 O14 139.89(11) . 2_667
O4 Gd1 O14 78.84(11) 1_455 2_667
O2W Gd1 O14 83.20(10) . 2_667
O2 Gd1 O14 79.26(10) . 2_667
O11 Gd1 O1 74.33(9) . .
O1W Gd1 O1 79.55(11) . .
O4 Gd1 O1 70.28(10) 1_455 .
O2W Gd1 O1 148.58(10) . .
O2 Gd1 O1 52.63(10) . .
O14 Gd1 O1 127.62(10) 2_667 .
O11 Gd1 O3 151.46(9) . 1_455
O1W Gd1 O3 71.14(11) . 1_455
O4 Gd1 O3 51.99(9) 1_455 1_455
O2W Gd1 O3 77.56(9) . 1_455
O2 Gd1 O3 121.85(9) . 1_455
O14 Gd1 O3 70.27(10) 2_667 1_455
O1 Gd1 O3 115.50(9) . 1_455
O11 Gd1 O13 75.33(9) . 2_667
O1W Gd1 O13 146.16(10) . 2_667
O4 Gd1 O13 125.30(11) 1_455 2_667
O2W Gd1 O13 71.73(9) . 2_667
O2 Gd1 O13 74.86(9) . 2_667
O14 Gd1 O13 51.52(8) 2_667 2_667
O1 Gd1 O13 120.07(9) . 2_667
O3 Gd1 O13 115.83(9) 1_455 2_667
O11 Gd1 C4 82.65(10) . .
O1W Gd1 C4 105.36(13) . .
O4 Gd1 C4 66.63(10) 1_455 .
O2W Gd1 C4 163.85(10) . .
O2 Gd1 C4 26.60(11) . .
O14 Gd1 C4 102.27(12) 2_667 .
O1 Gd1 C4 26.53(11) . .
O3 Gd1 C4 118.58(9) 1_455 .
O13 Gd1 C4 99.58(11) 2_667 .
O11 Gd1 C5 160.78(11) . 1_455
O1W Gd1 C5 77.85(12) . 1_455
O4 Gd1 C5 25.94(10) 1_455 1_455
O2W Gd1 C5 103.58(10) . 1_455
O2 Gd1 C5 98.18(10) . 1_455
O14 Gd1 C5 72.38(11) 2_667 1_455
O1 Gd1 C5 93.14(10) . 1_455
O3 Gd1 C5 26.05(9) 1_455 1_455
O13 Gd1 C5 123.89(10) 2_667 1_455
C4 Gd1 C5 92.57(10) . 1_455
O11 Gd1 C15 101.03(10) . 2_667
O1W Gd1 C15 152.01(12) . 2_667
O4 Gd1 C15 102.51(11) 1_455 2_667
O2W Gd1 C15 75.78(10) . 2_667
O2 Gd1 C15 75.95(10) . 2_667
O14 Gd1 C15 25.82(9) 2_667 2_667
O1 Gd1 C15 128.43(10) . 2_667
O3 Gd1 C15 93.02(10) 1_455 2_667
O13 Gd1 C15 25.71(9) 2_667 2_667
C4 Gd1 C15 102.48(12) . 2_667
C5 Gd1 C15 98.18(11) 1_455 2_667
O12 K1 O3 119.95(10) . 2_767
O12 K1 O12 80.90(10) . 2_767
O3 K1 O12 115.50(10) 2_767 2_767
O12 K1 O2 164.67(10) . 2_767
O3 K1 O2 67.83(8) 2_767 2_767
O12 K1 O2 108.41(9) 2_767 2_767
O12 K1 O13 110.90(10) . 1_655
O3 K1 O13 128.84(8) 2_767 1_655
O12 K1 O13 65.98(9) 2_767 1_655
O2 K1 O13 64.34(8) 2_767 1_655
O12 K1 O2W 63.96(9) . 2_667
O3 K1 O2W 66.67(8) 2_767 2_667
O12 K1 O2W 73.91(9) 2_767 2_667
O2 K1 O2W 129.67(9) 2_767 2_667
O13 K1 O2W 139.77(8) 1_655 2_667
O12 K1 O3W 108.9(2) . .
O3 K1 O3W 83.33(18) 2_767 .
O12 K1 O3W 151.7(2) 2_767 .
O2 K1 O3W 57.2(2) 2_767 .
O13 K1 O3W 85.8(2) 1_655 .
O2W K1 O3W 134.4(2) 2_667 .
O12 K1 O14 69.70(9) . .
O3 K1 O14 59.75(8) 2_767 .
O12 K1 O14 136.82(9) 2_767 .
O2 K1 O14 107.84(8) 2_767 .
O13 K1 O14 154.10(8) 1_655 .
O2W K1 O14 65.09(8) 2_667 .
O3W K1 O14 70.3(2) . .
O12 K1 O11 124.62(9) . 2_767
O3 K1 O11 85.93(8) 2_767 2_767
O12 K1 O11 44.21(7) 2_767 2_767
O2 K1 O11 66.90(8) 2_767 2_767
O13 K1 O11 59.60(8) 1_655 2_767
O2W K1 O11 89.48(8) 2_667 2_767
O3W K1 O11 123.0(2) . 2_767
O14 K1 O11 142.79(8) . 2_767
O12 K1 C14 102.11(9) . 2_767
O3 K1 C14 101.06(10) 2_767 2_767
O12 K1 C14 21.54(8) 2_767 2_767
O2 K1 C14 88.41(9) 2_767 2_767
O13 K1 C14 61.26(8) 1_655 2_767
O2W K1 C14 80.25(9) 2_667 2_767
O3W K1 C14 141.2(2) . 2_767
O14 K1 C14 144.63(9) . 2_767
O11 K1 C14 22.69(8) 2_767 2_767
O12 K1 C4 169.60(10) . 2_767
O3 K1 C4 50.39(8) 2_767 2_767
O12 K1 C4 106.30(9) 2_767 2_767
O2 K1 C4 19.44(9) 2_767 2_767
O13 K1 C4 79.19(8) 1_655 2_767
O2W K1 C4 110.25(9) 2_667 2_767
O3W K1 C4 68.33(19) . 2_767
O14 K1 C4 100.17(8) . 2_767
O11 K1 C4 62.09(9) 2_767 2_767
C14 K1 C4 84.77(10) 2_767 2_767
O12 K1 Gd1 146.71(8) . 2_767
O3 K1 Gd1 89.30(6) 2_767 2_767
O12 K1 Gd1 71.56(6) 2_767 2_767
O2 K1 Gd1 37.38(6) 2_767 2_767
O13 K1 Gd1 40.52(5) 1_655 2_767
O2W K1 Gd1 122.72(6) 2_667 2_767
O3W K1 Gd1 88.6(2) . 2_767
O14 K1 Gd1 143.56(5) . 2_767
O11 K1 Gd1 35.36(5) 2_767 2_767
C14 K1 Gd1 53.22(6) 2_767 2_767
C4 K1 Gd1 43.53(6) 2_767 2_767
C2 C1 C3 121.4(3) . 2_766
C1 C2 C3 119.8(3) . .
C1 C2 C4 115.8(3) . .
C3 C2 C4 124.4(3) . .
C1 C3 C2 118.8(3) 2_766 .
C1 C3 C5 118.9(3) 2_766 .
C2 C3 C5 122.2(3) . .
O1 C4 O2 121.4(3) . .
O1 C4 C2 118.7(4) . .
O2 C4 C2 119.5(4) . .
O1 C4 Gd1 62.59(19) . .
O2 C4 Gd1 60.58(19) . .
C2 C4 Gd1 159.2(2) . .
O1 C4 K1 107.4(2) . 2_767
O2 C4 K1 47.51(17) . 2_767
C2 C4 K1 118.5(2) . 2_767
Gd1 C4 K1 77.83(9) . 2_767
O3 C5 O4 121.7(3) . .
O3 C5 C3 120.8(3) . .
O4 C5 C3 117.5(3) . .
O3 C5 Gd1 64.56(18) . 1_655
O4 C5 Gd1 57.17(18) . 1_655
C3 C5 Gd1 174.7(3) . 1_655
C11 C12 C13 119.2(3) . .
C11 C12 C15 119.3(3) . .
C13 C12 C15 121.4(3) . .
O12 C14 O11 125.2(4) . .
O12 C14 C13 117.9(3) . .
O11 C14 C13 116.8(3) . .
O12 C14 K1 55.6(2) . 2_767
O11 C14 K1 69.8(2) . 2_767
C13 C14 K1 172.4(2) . 2_767
C11 C13 C12 119.9(3) 2_677 .
C11 C13 C14 119.9(3) 2_677 .
C12 C13 C14 120.0(3) . .
C13 C11 C12 120.9(3) 2_677 .
O13 C15 O14 120.7(3) . .
O13 C15 C12 119.8(3) . .
O14 C15 C12 119.5(3) . .
O13 C15 Gd1 63.37(19) . 2_667
O14 C15 Gd1 57.32(19) . 2_667
C12 C15 Gd1 176.8(2) . 2_667
C4 O1 Gd1 90.9(2) . .
C4 O2 Gd1 92.8(2) . .
C4 O2 K1 113.0(2) . 2_767
Gd1 O2 K1 98.85(9) . 2_767
C5 O3 Gd1 89.4(2) . 1_655
C5 O3 K1 139.5(3) . 2_767
Gd1 O3 K1 99.01(9) 1_655 2_767
C5 O4 Gd1 96.9(2) . 1_655
C14 O11 Gd1 133.5(2) . .
C14 O11 K1 87.6(2) . 2_767
Gd1 O11 K1 94.19(9) . 2_767
C14 O12 K1 155.9(3) . .
C14 O12 K1 102.9(2) . 2_767
K1 O12 K1 99.10(10) . 2_767
C15 O13 Gd1 90.9(2) . 2_667
C15 O13 K1 129.1(2) . 1_455
Gd1 O13 K1 91.56(9) 2_667 1_455
C15 O14 Gd1 96.9(2) . 2_667
C15 O14 K1 107.1(2) . .
Gd1 O14 K1 93.54(10) 2_667 .
Gd1 O2W K1 96.05(9) . 2_667

loop_
_geom_bond_atom_site_label_1
_geom_bond_atom_site_label_2
_geom_bond_distance
_geom_bond_site_symmetry_2
Gd1 O11 2.311(3) .
Gd1 O1W 2.369(3) .
Gd1 O4 2.416(3) 1_455
Gd1 O2W 2.436(3) .
Gd1 O2 2.447(3) .
Gd1 O14 2.454(3) 2_667
Gd1 O1 2.491(3) .
Gd1 O3 2.578(3) 1_455
Gd1 O13 2.588(3) 2_667
Gd1 C4 2.806(4) .
Gd1 C5 2.855(3) 1_455
Gd1 C15 2.895(4) 2_667
K1 O12 2.642(3) .
K1 O3 2.731(3) 2_767
K1 O12 2.775(3) 2_767
K1 O2 2.788(3) 2_767
K1 O13 2.957(3) 1_655
K1 O2W 2.975(3) 2_667
K1 O3W 3.042(10) .
K1 O14 3.059(3) .
K1 O11 3.079(3) 2_767
K1 C14 3.279(4) 2_767
K1 C4 3.479(4) 2_767
K1 Gd1 3.9826(14) 2_767
C1 C2 1.383(5) .
C1 C3 1.386(5) 2_766
C2 C3 1.394(5) .
C2 C4 1.512(5) .
C3 C1 1.386(5) 2_766
C3 C5 1.500(5) .
C4 O1 1.253(5) .
C4 O2 1.258(5) .
C4 K1 3.479(4) 2_767
C5 O3 1.254(4) .
C5 O4 1.258(4) .
C5 Gd1 2.855(3) 1_655
C12 C11 1.395(5) .
C12 C13 1.408(5) .
C12 C15 1.492(5) .
C14 O12 1.235(5) .
C14 O11 1.266(4) .
C14 C13 1.511(5) .
C14 K1 3.279(4) 2_767
C13 C11 1.389(5) 2_677
C11 C13 1.389(5) 2_677
C15 O13 1.256(4) .
C15 O14 1.270(4) .
C15 Gd1 2.895(4) 2_667
O2 K1 2.788(3) 2_767
O3 Gd1 2.578(3) 1_655
O3 K1 2.731(3) 2_767
O4 Gd1 2.416(3) 1_655
O11 K1 3.079(3) 2_767
O12 K1 2.775(3) 2_767
O13 Gd1 2.588(3) 2_667
O13 K1 2.957(3) 1_455
O14 Gd1 2.454(3) 2_667
O2W K1 2.975(3) 2_667
